data_4326834
loop_
_publ_author_name
'Anne-Christine Chamayou'
'Steffen L\"udeke'
'Volker Brecht'
'Teresa B. Freedman'
'Laurence A. Nafie'
'Christoph Janiak'

_publ_contact_author_address
;Institut f\"ur Anorganische Chemie und Strukturchemie
Universit\"at D\"usseldorf
Universit\"atsstr. 1
40225 D\"usseldorf
Germany
;
_publ_contact_author_email janiak@uni-duesseldorf.de
_publ_contact_author_name 'Christoph Janiak'
_publ_contact_author_phone +49-211-8112286
_publ_section_title
;
 Chirality and Diastereoselection of \D/\L-Configured Tetrahedral Zinc
 Complexes through Enantiopure Schiff Base Complexes: Combined Vibrational
 Circular Dichroism, Density Functional Theory, 1H NMR, and X-ray
 Structural Studies
;
_journal_name_full 'Inorganic Chemistry'
_journal_page_first 11363
_journal_page_last 11374
_journal_paper_doi 10.1021/ic2009557
_journal_volume 50
_journal_year 2011
_chemical_absolute_configuration rmad
_chemical_formula_moiety 'C30 H26 Cl2 N2 O2 Zn'
_chemical_formula_sum 'C30 H26 Cl2 N2 O2 Zn'
_chemical_formula_weight 582.80
_chemical_name_systematic
; 
\L-Bis{(R)-N-(1-(4-chlorophenyl)ethyl)salicylaldiminato-
\k^2^N,O}zinc(II)  
;
_space_group_IT_number 19
_symmetry_cell_setting orthorhombic
_symmetry_space_group_name_Hall 'P 2ac 2ab'
_symmetry_space_group_name_H-M 'P 21 21 21'
_atom_sites_solution_hydrogens geom
_atom_sites_solution_primary direct
_atom_sites_solution_secondary difmap
_audit_creation_method SHELXL-97
_cell_angle_alpha 90.00
_cell_angle_beta 90.00
_cell_angle_gamma 90.00
_cell_formula_units_Z 4
_cell_length_a 9.8239(14)
_cell_length_b 10.4309(16)
_cell_length_c 26.433(4)
_cell_measurement_reflns_used 4123
_cell_measurement_temperature 203(2)
_cell_measurement_theta_max 26.717
_cell_measurement_theta_min 2.487
_cell_volume 2708.6(7)
_computing_cell_refinement 'SAINT (Bruker, 2006)'
_computing_data_collection 'APEX2 (Bruker, 2006)'
_computing_data_reduction SAINT
_computing_molecular_graphics 'DIAMOND (Crystal Impact, 2009)'
_computing_structure_refinement 'SHELXL-97 (Sheldrick, 2008)'
_computing_structure_solution 'SHELXS-97 (Sheldrick, 2008)'
_diffrn_ambient_temperature 203(2)
_diffrn_measured_fraction_theta_full 0.997
_diffrn_measured_fraction_theta_max 0.997
_diffrn_measurement_device_type 'Bruker APEX II CCD area detector'
_diffrn_measurement_method '\w scans'
_diffrn_radiation_monochromator graphite
_diffrn_radiation_source 'fine-focus sealed tube'
_diffrn_radiation_type MoK\a
_diffrn_radiation_wavelength 0.71073
_diffrn_reflns_av_R_equivalents 0.0427
_diffrn_reflns_av_sigmaI/netI 0.0636
_diffrn_reflns_limit_h_max 12
_diffrn_reflns_limit_h_min -9
_diffrn_reflns_limit_k_max 8
_diffrn_reflns_limit_k_min -12
_diffrn_reflns_limit_l_max 32
_diffrn_reflns_limit_l_min -14
_diffrn_reflns_number 12402
_diffrn_reflns_theta_full 25.99
_diffrn_reflns_theta_max 25.99
_diffrn_reflns_theta_min 2.10
_exptl_absorpt_coefficient_mu 1.134
_exptl_absorpt_correction_T_max 0.9657
_exptl_absorpt_correction_T_min 0.7200
_exptl_absorpt_correction_type multi-scan
_exptl_absorpt_process_details '(<i>SADABS</i>; Sheldrick, 1996)'
_exptl_crystal_colour colorless-yellow
_exptl_crystal_density_diffrn 1.429
_exptl_crystal_description needle
_exptl_crystal_F_000 1200
_exptl_crystal_size_max 0.31
_exptl_crystal_size_mid 0.08
_exptl_crystal_size_min 0.03
_refine_diff_density_max 0.467
_refine_diff_density_min -0.492
_refine_diff_density_rms 0.051
_refine_ls_abs_structure_details 'Flack H D (1983), Acta Cryst. A39, 876-881'
_refine_ls_abs_structure_Flack -0.001(10)
_refine_ls_extinction_method none
_refine_ls_goodness_of_fit_ref 1.027
_refine_ls_hydrogen_treatment constr
_refine_ls_matrix_type full
_refine_ls_number_parameters 334
_refine_ls_number_reflns 5277
_refine_ls_number_restraints 0
_refine_ls_restrained_S_all 1.027
_refine_ls_R_factor_all 0.0510
_refine_ls_R_factor_gt 0.0383
_refine_ls_shift/su_max 0.000
_refine_ls_shift/su_mean 0.000
_refine_ls_structure_factor_coef Fsqd
_refine_ls_weighting_details 'calc w=1/[\s^2^(Fo^2^)+(0.0234P)^2^+0.0000P] where P=(Fo^2^+2Fc^2^)/3'
_refine_ls_weighting_scheme calc
_refine_ls_wR_factor_gt 0.0719
_refine_ls_wR_factor_ref 0.0754
_reflns_number_gt 4389
_reflns_number_total 5277
_reflns_threshold_expression >2sigma(I)
_cod_data_source_file ic2009557_si_002_5.cif
_cod_data_source_block l23znf
_cod_database_code 4326834

loop_
_symmetry_equiv_pos_as_xyz
'x, y, z'
'-x+1/2, -y, z+1/2'
'-x, y+1/2, -z+1/2'
'x+1/2, -y+1/2, -z'

loop_
_atom_site_label
_atom_site_type_symbol
_atom_site_fract_x
_atom_site_fract_y
_atom_site_fract_z
_atom_site_U_iso_or_equiv
_atom_site_adp_type
_atom_site_occupancy
_atom_site_symmetry_multiplicity
_atom_site_calc_flag
_atom_site_refinement_flags
Zn Zn 0.23116(3) 0.86449(3) 0.099857(11) 0.03300(10) Uani 1 1 d .
Cl1 Cl 0.76105(10) 0.87976(9) 0.26552(3) 0.0630(3) Uani 1 1 d .
Cl2 Cl 0.86635(11) 1.05562(15) 0.04155(6) 0.1073(5) Uani 1 1 d .
O1 O 0.1616(2) 0.9275(2) 0.03677(7) 0.0380(5) Uani 1 1 d .
O2 O 0.1141(2) 0.7683(2) 0.14357(7) 0.0410(6) Uani 1 1 d .
N1 N 0.3774(2) 0.7557(2) 0.06771(9) 0.0332(6) Uani 1 1 d .
N2 N 0.2616(3) 1.0076(2) 0.15013(8) 0.0330(6) Uani 1 1 d .
C1 C 0.2421(3) 0.9477(3) -0.00172(10) 0.0311(7) Uani 1 1 d .
C2 C 0.2083(3) 1.0445(3) -0.03651(11) 0.0398(8) Uani 1 1 d .
H2A H 0.1289 1.0930 -0.0312 0.048 Uiso 1 1 calc R
C3 C 0.2875(4) 1.0701(3) -0.07785(12) 0.0491(9) Uani 1 1 d .
H3A H 0.2624 1.1364 -0.1001 0.059 Uiso 1 1 calc R
C4 C 0.4041(4) 0.9998(4) -0.08746(12) 0.0511(10) Uani 1 1 d .
H4A H 0.4580 1.0175 -0.1160 0.061 Uiso 1 1 calc R
C5 C 0.4393(3) 0.9040(3) -0.05462(11) 0.0428(9) Uani 1 1 d .
H5A H 0.5173 0.8548 -0.0615 0.051 Uiso 1 1 calc R
C6 C 0.3627(3) 0.8769(3) -0.01095(10) 0.0338(7) Uani 1 1 d .
C7 C 0.4146(3) 0.7785(3) 0.02176(11) 0.0362(8) Uani 1 1 d .
H7A H 0.4827 0.7251 0.0083 0.043 Uiso 1 1 calc R
C8 C 0.4463(3) 0.6481(3) 0.09352(11) 0.0410(8) Uani 1 1 d .
H8A H 0.5127 0.6106 0.0695 0.049 Uiso 1 1 calc R
C9 C 0.3427(4) 0.5445(3) 0.10659(14) 0.0607(11) Uani 1 1 d .
H9A H 0.2965 0.5170 0.0760 0.091 Uiso 1 1 calc R
H9B H 0.2766 0.5786 0.1303 0.091 Uiso 1 1 calc R
H9C H 0.3890 0.4720 0.1218 0.091 Uiso 1 1 calc R
C10 C 0.5247(3) 0.6982(3) 0.13854(12) 0.0375(8) Uani 1 1 d .
C11 C 0.6604(4) 0.7278(3) 0.13294(13) 0.0457(9) Uani 1 1 d .
H11A H 0.7030 0.7124 0.1017 0.055 Uiso 1 1 calc R
C12 C 0.7354(4) 0.7792(3) 0.17207(12) 0.0474(9) Uani 1 1 d .
H12A H 0.8288 0.7960 0.1680 0.057 Uiso 1 1 calc R
C13 C 0.6713(3) 0.8055(3) 0.21712(12) 0.0422(8) Uani 1 1 d .
C14 C 0.5374(3) 0.7737(3) 0.22414(12) 0.0442(9) Uani 1 1 d .
H14A H 0.4952 0.7890 0.2555 0.053 Uiso 1 1 calc R
C15 C 0.4650(3) 0.7193(3) 0.18512(12) 0.0451(9) Uani 1 1 d .
H15A H 0.3736 0.6962 0.1902 0.054 Uiso 1 1 calc R
C16 C 0.1168(3) 0.7755(3) 0.19273(11) 0.0304(7) Uani 1 1 d .
C17 C 0.0626(3) 0.6737(3) 0.22060(11) 0.0366(8) Uani 1 1 d .
H17A H 0.0238 0.6039 0.2034 0.044 Uiso 1 1 calc R
C18 C 0.0647(3) 0.6731(3) 0.27280(11) 0.0407(8) Uani 1 1 d .
H18A H 0.0304 0.6018 0.2904 0.049 Uiso 1 1 calc R
C19 C 0.1165(3) 0.7759(4) 0.29944(12) 0.0449(9) Uani 1 1 d .
H19A H 0.1154 0.7758 0.3350 0.054 Uiso 1 1 calc R
C20 C 0.1693(3) 0.8777(3) 0.27367(10) 0.0388(8) Uani 1 1 d .
H20A H 0.2047 0.9475 0.2919 0.047 Uiso 1 1 calc R
C21 C 0.1723(3) 0.8812(3) 0.22006(10) 0.0317(7) Uani 1 1 d .
C22 C 0.2324(3) 0.9912(3) 0.19720(10) 0.0334(7) Uani 1 1 d .
H22A H 0.2531 1.0597 0.2190 0.040 Uiso 1 1 calc R
C23 C 0.3141(3) 1.1357(3) 0.13468(11) 0.0377(7) Uani 1 1 d .
H23A H 0.3282 1.1871 0.1657 0.045 Uiso 1 1 calc R
C24 C 0.2059(3) 1.2014(3) 0.10336(13) 0.0525(9) Uani 1 1 d .
H24A H 0.1227 1.2081 0.1229 0.079 Uiso 1 1 calc R
H24B H 0.1888 1.1517 0.0730 0.079 Uiso 1 1 calc R
H24C H 0.2369 1.2865 0.0941 0.079 Uiso 1 1 calc R
C25 C 0.4517(3) 1.1179(3) 0.10925(11) 0.0367(8) Uani 1 1 d .
C26 C 0.5611(4) 1.0818(3) 0.13824(14) 0.0506(10) Uani 1 1 d .
H26A H 0.5488 1.0689 0.1731 0.061 Uiso 1 1 calc R
C27 C 0.6877(4) 1.0641(4) 0.11761(16) 0.0585(11) Uani 1 1 d .
H27A H 0.7614 1.0400 0.1382 0.070 Uiso 1 1 calc R
C28 C 0.7056(4) 1.0818(4) 0.06709(17) 0.0606(11) Uani 1 1 d .
C29 C 0.5998(4) 1.1182(4) 0.03698(14) 0.0610(11) Uani 1 1 d .
H29A H 0.6132 1.1301 0.0021 0.073 Uiso 1 1 calc R
C30 C 0.4723(3) 1.1375(4) 0.05811(11) 0.0468(9) Uani 1 1 d .
H30A H 0.3995 1.1641 0.0376 0.056 Uiso 1 1 calc R

loop_
_atom_site_aniso_label
_atom_site_aniso_U_11
_atom_site_aniso_U_22
_atom_site_aniso_U_33
_atom_site_aniso_U_23
_atom_site_aniso_U_13
_atom_site_aniso_U_12
Zn 0.0385(2) 0.03056(19) 0.02997(16) -0.00329(16) 0.00400(16) -0.00369(18)
Cl1 0.0764(7) 0.0546(6) 0.0581(5) 0.0031(4) -0.0222(5) -0.0164(7)
Cl2 0.0561(7) 0.1092(11) 0.1565(13) -0.0524(10) 0.0495(8) -0.0203(7)
O1 0.0363(12) 0.0448(14) 0.0330(11) 0.0012(10) 0.0080(10) 0.0031(11)
O2 0.0513(14) 0.0433(14) 0.0285(11) -0.0049(10) 0.0020(10) -0.0170(12)
N1 0.0374(15) 0.0293(16) 0.0330(13) -0.0051(12) -0.0026(12) -0.0017(13)
N2 0.0333(15) 0.0248(12) 0.0409(13) -0.0063(11) 0.0043(12) -0.0046(12)
C1 0.0350(19) 0.0286(16) 0.0298(14) -0.0046(13) -0.0003(15) -0.0023(16)
C2 0.047(2) 0.0331(18) 0.0394(17) -0.0022(15) 0.0006(15) 0.0033(17)
C3 0.068(3) 0.042(2) 0.0375(17) 0.0069(16) 0.0042(18) -0.005(2)
C4 0.062(2) 0.055(2) 0.0361(19) 0.0035(18) 0.0115(17) -0.009(2)
C5 0.0419(19) 0.048(2) 0.0387(18) -0.0082(17) 0.0029(15) 0.0004(18)
C6 0.0403(18) 0.0318(18) 0.0292(15) -0.0084(15) 0.0030(13) -0.0039(17)
C7 0.0373(19) 0.0348(19) 0.0367(18) -0.0097(15) 0.0019(15) 0.0037(16)
C8 0.0503(19) 0.0301(18) 0.0427(18) -0.0016(18) -0.0069(16) 0.0080(17)
C9 0.085(3) 0.032(2) 0.066(2) 0.0064(19) -0.026(2) -0.005(2)
C10 0.040(2) 0.0301(19) 0.0428(18) 0.0023(15) 0.0002(16) 0.0061(16)
C11 0.051(2) 0.044(2) 0.0416(19) 0.0019(17) 0.0040(17) 0.0040(19)
C12 0.040(2) 0.046(2) 0.056(2) 0.0120(16) -0.0020(18) -0.004(2)
C13 0.049(2) 0.035(2) 0.0433(18) 0.0077(16) -0.0119(16) 0.0007(17)
C14 0.045(2) 0.053(2) 0.0350(18) -0.0020(17) -0.0031(16) 0.0086(19)
C15 0.0322(19) 0.054(2) 0.049(2) 0.0027(19) -0.0032(16) 0.0046(18)
C16 0.0250(17) 0.0348(19) 0.0313(15) -0.0013(14) 0.0014(13) 0.0000(15)
C17 0.0353(18) 0.035(2) 0.0394(17) -0.0034(15) 0.0033(14) -0.0061(16)
C18 0.045(2) 0.041(2) 0.0362(17) 0.0050(16) 0.0064(15) -0.0067(17)
C19 0.050(2) 0.052(2) 0.0322(17) -0.0022(17) 0.0015(15) -0.003(2)
C20 0.0439(18) 0.040(2) 0.0329(16) -0.0078(16) 0.0010(14) -0.0025(18)
C21 0.0315(16) 0.0310(18) 0.0326(15) -0.0054(15) 0.0063(12) 0.0016(16)
C22 0.0317(18) 0.0309(17) 0.0376(16) -0.0099(13) 0.0034(15) 0.0007(16)
C23 0.0419(18) 0.0265(17) 0.0447(17) -0.0050(16) 0.0050(14) -0.0096(17)
C24 0.056(2) 0.0277(18) 0.074(2) 0.0006(19) 0.005(2) 0.0052(17)
C25 0.0434(18) 0.0209(17) 0.0457(19) -0.0046(15) 0.0041(15) -0.0117(16)
C26 0.048(2) 0.050(2) 0.054(2) 0.0086(19) 0.0012(19) -0.0023(19)
C27 0.042(2) 0.045(2) 0.089(3) 0.008(2) -0.007(2) -0.0052(19)
C28 0.050(3) 0.046(2) 0.086(3) -0.019(2) 0.018(2) -0.017(2)
C29 0.061(3) 0.071(3) 0.052(2) -0.017(2) 0.020(2) -0.027(3)
C30 0.045(2) 0.051(2) 0.0441(18) -0.0019(19) 0.0009(15) -0.019(2)

loop_
_atom_type_symbol
_atom_type_description
_atom_type_scat_dispersion_real
_atom_type_scat_dispersion_imag
_atom_type_scat_source
C C 0.0033 0.0016 'International Tables Vol C Tables 4.2.6.8 and 6.1.1.4'
H H 0.0000 0.0000 'International Tables Vol C Tables 4.2.6.8 and 6.1.1.4'
N N 0.0061 0.0033 'International Tables Vol C Tables 4.2.6.8 and 6.1.1.4'
O O 0.0106 0.0060 'International Tables Vol C Tables 4.2.6.8 and 6.1.1.4'
Cl Cl 0.1484 0.1585 'International Tables Vol C Tables 4.2.6.8 and 6.1.1.4'
Zn Zn 0.2839 1.4301 'International Tables Vol C Tables 4.2.6.8 and 6.1.1.4'

loop_
_geom_angle_atom_site_label_1
_geom_angle_atom_site_label_2
_geom_angle_atom_site_label_3
_geom_angle
O2 Zn O1 119.35(9)
O2 Zn N1 112.77(10)
O1 Zn N1 94.60(9)
O2 Zn N2 94.55(9)
O1 Zn N2 111.79(9)
N1 Zn N2 125.94(10)
C1 O1 Zn 121.12(18)
C16 O2 Zn 124.05(19)
C7 N1 C8 116.4(3)
C7 N1 Zn 119.6(2)
C8 N1 Zn 123.97(19)
C22 N2 C23 117.5(2)
C22 N2 Zn 120.25(19)
C23 N2 Zn 122.26(17)
O1 C1 C2 118.8(3)
O1 C1 C6 123.8(3)
C2 C1 C6 117.4(3)
C3 C2 C1 121.9(3)
C3 C2 H2A 119.1
C1 C2 H2A 119.1
C2 C3 C4 120.9(3)
C2 C3 H3A 119.5
C4 C3 H3A 119.5
C5 C4 C3 118.7(3)
C5 C4 H4A 120.6
C3 C4 H4A 120.6
C4 C5 C6 122.2(3)
C4 C5 H5A 118.9
C6 C5 H5A 118.9
C5 C6 C1 118.9(3)
C5 C6 C7 116.6(3)
C1 C6 C7 124.5(3)
N1 C7 C6 126.7(3)
N1 C7 H7A 116.6
C6 C7 H7A 116.6
N1 C8 C10 109.5(2)
N1 C8 C9 109.7(2)
C10 C8 C9 114.0(3)
N1 C8 H8A 107.8
C10 C8 H8A 107.8
C9 C8 H8A 107.8
C8 C9 H9A 109.5
C8 C9 H9B 109.5
H9A C9 H9B 109.5
C8 C9 H9C 109.5
H9A C9 H9C 109.5
H9B C9 H9C 109.5
C11 C10 C15 118.1(3)
C11 C10 C8 119.1(3)
C15 C10 C8 122.7(3)
C10 C11 C12 121.6(3)
C10 C11 H11A 119.2
C12 C11 H11A 119.2
C13 C12 C11 118.8(3)
C13 C12 H12A 120.6
C11 C12 H12A 120.6
C14 C13 C12 120.6(3)
C14 C13 Cl1 119.7(3)
C12 C13 Cl1 119.6(3)
C13 C14 C15 119.7(3)
C13 C14 H14A 120.2
C15 C14 H14A 120.2
C14 C15 C10 121.0(3)
C14 C15 H15A 119.5
C10 C15 H15A 119.5
O2 C16 C17 118.3(3)
O2 C16 C21 123.9(3)
C17 C16 C21 117.8(3)
C18 C17 C16 121.7(3)
C18 C17 H17A 119.2
C16 C17 H17A 119.2
C17 C18 C19 120.8(3)
C17 C18 H18A 119.6
C19 C18 H18A 119.6
C20 C19 C18 119.4(3)
C20 C19 H19A 120.3
C18 C19 H19A 120.3
C19 C20 C21 121.8(3)
C19 C20 H20A 119.1
C21 C20 H20A 119.1
C20 C21 C22 116.9(3)
C20 C21 C16 118.6(3)
C22 C21 C16 124.5(2)
N2 C22 C21 127.5(3)
N2 C22 H22A 116.2
C21 C22 H22A 116.2
N2 C23 C24 108.3(2)
N2 C23 C25 108.6(3)
C24 C23 C25 116.0(3)
N2 C23 H23A 107.9
C24 C23 H23A 107.9
C25 C23 H23A 107.9
C23 C24 H24A 109.5
C23 C24 H24B 109.5
H24A C24 H24B 109.5
C23 C24 H24C 109.5
H24A C24 H24C 109.5
H24B C24 H24C 109.5
C26 C25 C30 118.2(3)
C26 C25 C23 118.9(3)
C30 C25 C23 123.0(3)
C27 C26 C25 121.7(3)
C27 C26 H26A 119.2
C25 C26 H26A 119.2
C28 C27 C26 119.3(4)
C28 C27 H27A 120.3
C26 C27 H27A 120.3
C27 C28 C29 120.8(4)
C27 C28 Cl2 118.5(4)
C29 C28 Cl2 120.6(3)
C28 C29 C30 119.6(3)
C28 C29 H29A 120.2
C30 C29 H29A 120.2
C25 C30 C29 120.3(3)
C25 C30 H30A 119.8
C29 C30 H30A 119.8

loop_
_geom_bond_atom_site_label_1
_geom_bond_atom_site_label_2
_geom_bond_distance
Zn O2 1.914(2)
Zn O1 1.918(2)
Zn N1 2.018(2)
Zn N2 2.021(2)
Cl1 C13 1.736(3)
Cl2 C28 1.739(4)
O1 C1 1.306(3)
O2 C16 1.302(3)
N1 C7 1.290(4)
N1 C8 1.478(4)
N2 C22 1.288(3)
N2 C23 1.489(4)
C1 C2 1.405(4)
C1 C6 1.418(4)
C2 C3 1.368(4)
C2 H2A 0.9400
C3 C4 1.383(5)
C3 H3A 0.9400
C4 C5 1.368(5)
C4 H4A 0.9400
C5 C6 1.407(4)
C5 H5A 0.9400
C6 C7 1.436(4)
C7 H7A 0.9400
C8 C10 1.511(4)
C8 C9 1.524(5)
C8 H8A 0.9900
C9 H9A 0.9700
C9 H9B 0.9700
C9 H9C 0.9700
C10 C11 1.376(5)
C10 C15 1.381(4)
C11 C12 1.379(4)
C11 H11A 0.9400
C12 C13 1.375(4)
C12 H12A 0.9400
C13 C14 1.369(4)
C14 C15 1.376(4)
C14 H14A 0.9400
C15 H15A 0.9400
C16 C17 1.397(4)
C16 C21 1.426(4)
C17 C18 1.380(4)
C17 H17A 0.9400
C18 C19 1.380(4)
C18 H18A 0.9400
C19 C20 1.364(4)
C19 H19A 0.9400
C20 C21 1.418(4)
C20 H20A 0.9400
C21 C22 1.425(4)
C22 H22A 0.9400
C23 C24 1.511(4)
C23 C25 1.521(4)
C23 H23A 0.9900
C24 H24A 0.9700
C24 H24B 0.9700
C24 H24C 0.9700
C25 C26 1.372(4)
C25 C30 1.382(4)
C26 C27 1.370(5)
C26 H26A 0.9400
C27 C28 1.360(5)
C27 H27A 0.9400
C28 C29 1.363(5)
C29 C30 1.386(4)
C29 H29A 0.9400
C30 H30A 0.9400

loop_
_geom_torsion_atom_site_label_1
_geom_torsion_atom_site_label_2
_geom_torsion_atom_site_label_3
_geom_torsion_atom_site_label_4
_geom_torsion
O2 Zn O1 C1 -153.1(2)
N1 Zn O1 C1 -33.7(2)
N2 Zn O1 C1 98.1(2)
O1 Zn O2 C16 -143.6(2)
N1 Zn O2 C16 106.8(2)
N2 Zn O2 C16 -25.4(2)
O2 Zn N1 C7 143.4(2)
O1 Zn N1 C7 18.8(2)
N2 Zn N1 C7 -102.4(2)
O2 Zn N1 C8 -36.1(2)
O1 Zn N1 C8 -160.7(2)
N2 Zn N1 C8 78.1(2)
O2 Zn N2 C22 16.3(3)
O1 Zn N2 C22 140.5(2)
N1 Zn N2 C22 -106.2(2)
O2 Zn N2 C23 -161.9(2)
O1 Zn N2 C23 -37.8(3)
N1 Zn N2 C23 75.6(3)
Zn O1 C1 C2 -150.1(2)
Zn O1 C1 C6 30.3(4)
O1 C1 C2 C3 -179.5(3)
C6 C1 C2 C3 0.1(5)
C1 C2 C3 C4 0.9(5)
C2 C3 C4 C5 -0.3(5)
C3 C4 C5 C6 -1.5(5)
C4 C5 C6 C1 2.5(5)
C4 C5 C6 C7 -176.8(3)
O1 C1 C6 C5 177.8(3)
C2 C1 C6 C5 -1.8(4)
O1 C1 C6 C7 -2.9(4)
C2 C1 C6 C7 177.5(3)
C8 N1 C7 C6 179.8(3)
Zn N1 C7 C6 0.3(4)
C5 C6 C7 N1 165.2(3)
C1 C6 C7 N1 -14.0(5)
C7 N1 C8 C10 117.1(3)
Zn N1 C8 C10 -63.4(3)
C7 N1 C8 C9 -117.0(3)
Zn N1 C8 C9 62.5(3)
N1 C8 C10 C11 -94.3(3)
C9 C8 C10 C11 142.4(3)
N1 C8 C10 C15 83.9(4)
C9 C8 C10 C15 -39.5(4)
C15 C10 C11 C12 -1.2(5)
C8 C10 C11 C12 177.1(3)
C10 C11 C12 C13 -2.3(5)
C11 C12 C13 C14 4.1(5)
C11 C12 C13 Cl1 -175.9(3)
C12 C13 C14 C15 -2.4(5)
Cl1 C13 C14 C15 177.6(3)
C13 C14 C15 C10 -1.2(5)
C11 C10 C15 C14 2.9(5)
C8 C10 C15 C14 -175.3(3)
Zn O2 C16 C17 -158.7(2)
Zn O2 C16 C21 21.1(4)
O2 C16 C17 C18 178.5(3)
C21 C16 C17 C18 -1.3(5)
C16 C17 C18 C19 2.3(5)
C17 C18 C19 C20 -1.7(5)
C18 C19 C20 C21 0.2(5)
C19 C20 C21 C22 -178.8(3)
C19 C20 C21 C16 0.8(5)
O2 C16 C21 C20 180.0(3)
C17 C16 C21 C20 -0.2(4)
O2 C16 C21 C22 -0.5(5)
C17 C16 C21 C22 179.3(3)
C23 N2 C22 C21 175.2(3)
Zn N2 C22 C21 -3.1(4)
C20 C21 C22 N2 170.5(3)
C16 C21 C22 N2 -9.0(5)
C22 N2 C23 C24 -110.0(3)
Zn N2 C23 C24 68.3(3)
C22 N2 C23 C25 123.3(3)
Zn N2 C23 C25 -58.4(3)
N2 C23 C25 C26 -70.1(4)
C24 C23 C25 C26 167.7(3)
N2 C23 C25 C30 110.5(3)
C24 C23 C25 C30 -11.7(5)
C30 C25 C26 C27 -0.6(5)
C23 C25 C26 C27 180.0(3)
C25 C26 C27 C28 -0.5(6)
C26 C27 C28 C29 0.7(6)
C26 C27 C28 Cl2 -178.7(3)
C27 C28 C29 C30 0.1(6)
Cl2 C28 C29 C30 179.5(3)
C26 C25 C30 C29 1.4(5)
C23 C25 C30 C29 -179.2(3)
C28 C29 C30 C25 -1.2(6)
